data_7008436
loop_
_publ_author_name
'Lee, Wei-Ying'
'Liang, Lan-Chang'

_publ_section_title
;
 Organoaluminium complexes incorporating an amido phosphine chelate
 with a pendant amine arm.
;
_journal_issue 11
_journal_name_full 'Dalton transactions (Cambridge, England : 2003)'
_journal_page_first 1952
_journal_page_last 1956
_journal_paper_doi 10.1039/b502873f
_journal_year 2005
_chemical_formula_moiety 'C30 H42 Al1 N2 P1'
_chemical_formula_sum 'C30 H42 Al N2 P'
_chemical_formula_weight 488.61
_chemical_name_systematic
;
?
;
_space_group_IT_number 2
_symmetry_cell_setting triclinic
_symmetry_space_group_name_Hall '-P 1'
_symmetry_space_group_name_H-M 'P -1'
_atom_sites_solution_hydrogens geom
_atom_sites_solution_primary direct
_atom_sites_solution_secondary difmap
_audit_creation_method SHELXL-97
_cell_angle_alpha 73.4062(5)
_cell_angle_beta 89.8788(6)
_cell_angle_gamma 78.4122(6)
_cell_formula_units_Z 4
_cell_length_a 11.1571(1)
_cell_length_b 13.1017(2)
_cell_length_c 20.6768(3)
_cell_measurement_reflns_used 37827
_cell_measurement_temperature 100(2)
_cell_measurement_theta_max 25.028
_cell_measurement_theta_min 2.037
_cell_volume 2832.64(7)
_computing_cell_refinement 'HKL Scalepack (Otwinowski & Minor 1997)'
_computing_data_collection 'Collect (Nonius BV, 1997-2000)'
_computing_data_reduction 'HKL Denzo and Scalepack (Otwinowski & Minor 19'
_computing_molecular_graphics 'Ortep-3 for Windows (Farrugia, 1997)'
_computing_publication_material 'WinGX publication routines (Farrugia, 1999)'
_computing_structure_refinement 'SHELXL-97 (Sheldrick, 1997)'
_computing_structure_solution 'SHELXS-97 (Sheldrick, 1997)'
_diffrn_ambient_temperature 100(2)
_diffrn_detector_area_resol_mean 9
_diffrn_measured_fraction_theta_full 0.987
_diffrn_measured_fraction_theta_max 0.987
_diffrn_measurement_device_type KappaCCD
_diffrn_measurement_method 'CCD rotation images, thick slices'
_diffrn_radiation_monochromator graphite
_diffrn_radiation_source 'fine-focus sealed tube'
_diffrn_radiation_type MoK\a
_diffrn_radiation_wavelength 0.71073
_diffrn_reflns_av_R_equivalents 0.0771
_diffrn_reflns_av_sigmaI/netI 0.0625
_diffrn_reflns_limit_h_max 13
_diffrn_reflns_limit_h_min -13
_diffrn_reflns_limit_k_max 15
_diffrn_reflns_limit_k_min -15
_diffrn_reflns_limit_l_max 24
_diffrn_reflns_limit_l_min -24
_diffrn_reflns_number 33913
_diffrn_reflns_theta_full 25.11
_diffrn_reflns_theta_max 25.11
_diffrn_reflns_theta_min 2.06
_exptl_absorpt_coefficient_mu 0.148
_exptl_absorpt_correction_T_max 1.0156
_exptl_absorpt_correction_T_min 0.9042
_exptl_absorpt_correction_type multi-scan
_exptl_absorpt_process_details
;
?
;
_exptl_crystal_colour colorless
_exptl_crystal_density_diffrn 1.146
_exptl_crystal_density_method 'not measured'
_exptl_crystal_description prism
_exptl_crystal_F_000 1056
_exptl_crystal_size_max 0.32
_exptl_crystal_size_mid 0.26
_exptl_crystal_size_min 0.18
_refine_diff_density_max 0.669
_refine_diff_density_min -0.778
_refine_diff_density_rms 0.189
_refine_ls_extinction_coef 0.035(2)
_refine_ls_extinction_expression Fc^*^=kFc[1+0.001xFc^2^\l^3^/sin(2\q)]^-1/4^
_refine_ls_extinction_method SHELXL
_refine_ls_goodness_of_fit_ref 1.054
_refine_ls_hydrogen_treatment constr
_refine_ls_matrix_type full
_refine_ls_number_parameters 642
_refine_ls_number_reflns 9981
_refine_ls_number_restraints 0
_refine_ls_restrained_S_all 1.054
_refine_ls_R_factor_all 0.0834
_refine_ls_R_factor_gt 0.0558
_refine_ls_shift/su_max 0.002
_refine_ls_shift/su_mean 0.000
_refine_ls_structure_factor_coef Fsqd
_refine_ls_weighting_details 'calc w=1/[\s^2^(Fo^2^)+(0.1109P)^2^+0.5639P] where P=(Fo^2^+2Fc^2^)/3'
_refine_ls_weighting_scheme calc
_refine_ls_wR_factor_gt 0.1443
_refine_ls_wR_factor_ref 0.1776
_reflns_number_gt 7515
_reflns_number_total 9981
_reflns_threshold_expression >2sigma(I)
_cod_data_source_file b502873f.txt
_cod_data_source_block 3373
_cod_original_cell_volume 2832.70(6)
_cod_database_code 7008436

loop_
_symmetry_equiv_pos_as_xyz
'x, y, z'
'-x, -y, -z'

loop_
_atom_site_label
_atom_site_type_symbol
_atom_site_fract_x
_atom_site_fract_y
_atom_site_fract_z
_atom_site_U_iso_or_equiv
_atom_site_adp_type
_atom_site_occupancy
_atom_site_symmetry_multiplicity
_atom_site_calc_flag
_atom_site_refinement_flags
_atom_site_disorder_assembly
_atom_site_disorder_group
P1 P 0.35312(6) 0.27958(5) 0.41634(3) 0.02422(19) Uani 1 1 d . . .
P2 P 0.75221(6) 0.70956(5) 0.08322(3) 0.02223(19) Uani 1 1 d . . .
Al1 Al 0.29885(7) 0.29496(6) 0.28216(4) 0.0246(2) Uani 1 1 d . . .
Al2 Al 0.69965(7) 0.69936(6) 0.21621(4) 0.0248(2) Uani 1 1 d . A .
N1 N 0.2425(2) 0.36930(17) 0.17986(11) 0.0305(5) Uani 1 1 d . . .
N2 N 0.2321(2) 0.43735(16) 0.28953(10) 0.0269(5) Uani 1 1 d . . .
N3 N 0.6684(2) 0.62884(17) 0.31845(11) 0.0310(5) Uani 1 1 d . . .
N4 N 0.7001(2) 0.55639(16) 0.21015(10) 0.0257(5) Uani 1 1 d . . .
C1 C 0.2225(3) 0.2931(2) 0.14213(14) 0.0394(7) Uani 1 1 d . . .
H1A H 0.1969 0.3332 0.0960 0.047 Uiso 1 1 d R . .
H1B H 0.1605 0.2550 0.1623 0.047 Uiso 1 1 d R . .
H1C H 0.2977 0.2416 0.1434 0.047 Uiso 1 1 d R . .
C2 C 0.3268(3) 0.4365(2) 0.14268(14) 0.0379(7) Uani 1 1 d . . .
H2A H 0.2963 0.4684 0.0964 0.045 Uiso 1 1 d R . .
H2B H 0.4069 0.3918 0.1444 0.045 Uiso 1 1 d R . .
H2C H 0.3316 0.4932 0.1629 0.045 Uiso 1 1 d R . .
C3 C 0.1249(3) 0.4409(2) 0.18696(14) 0.0347(7) Uani 1 1 d . . .
H3A H 0.0934 0.4879 0.1431 0.042 Uiso 1 1 d R . .
H3B H 0.0672 0.3968 0.2061 0.042 Uiso 1 1 d R . .
C4 C 0.1486(3) 0.5071(2) 0.23292(13) 0.0314(6) Uani 1 1 d . . .
H4A H 0.0732 0.5360 0.2499 0.038 Uiso 1 1 d R . .
H4B H 0.1854 0.5658 0.2083 0.038 Uiso 1 1 d R . .
C5 C 0.2633(2) 0.4876(2) 0.33570(12) 0.0241(6) Uani 1 1 d . . .
C6 C 0.2292(3) 0.6016(2) 0.32516(13) 0.0295(6) Uani 1 1 d . . .
H6 H 0.1780 0.6466 0.2861 0.035 Uiso 1 1 d R . .
C7 C 0.2654(3) 0.6501(2) 0.37125(14) 0.0315(6) Uani 1 1 d . . .
H7 H 0.2435 0.7277 0.3624 0.038 Uiso 1 1 d R . .
C8 C 0.3356(3) 0.5889(2) 0.42981(13) 0.0305(6) Uani 1 1 d . . .
H8 H 0.3632 0.6219 0.4612 0.037 Uiso 1 1 d R . .
C9 C 0.3669(2) 0.4772(2) 0.44223(13) 0.0262(6) Uani 1 1 d . . .
H9 H 0.4131 0.4341 0.4835 0.031 Uiso 1 1 d R . .
C10 C 0.3309(2) 0.42585(19) 0.39696(12) 0.0235(6) Uani 1 1 d . . .
C11 C 0.4977(2) 0.2269(2) 0.46750(12) 0.0249(6) Uani 1 1 d . . .
C12 C 0.6038(3) 0.2560(2) 0.43858(14) 0.0314(6) Uani 1 1 d . . .
H12 H 0.5970 0.3075 0.3945 0.038 Uiso 1 1 d R . .
C13 C 0.7179(3) 0.2123(2) 0.47213(15) 0.0344(7) Uani 1 1 d . . .
H13 H 0.7896 0.2335 0.4514 0.041 Uiso 1 1 d R . .
C14 C 0.7284(3) 0.1383(2) 0.53569(15) 0.0366(7) Uani 1 1 d . . .
H14 H 0.8077 0.1066 0.5587 0.044 Uiso 1 1 d R . .
C15 C 0.6246(3) 0.1092(2) 0.56589(15) 0.0366(7) Uani 1 1 d . . .
H15 H 0.6320 0.0594 0.6106 0.044 Uiso 1 1 d R . .
C16 C 0.5108(3) 0.1526(2) 0.53203(13) 0.0299(6) Uani 1 1 d . . .
H16 H 0.4389 0.1324 0.5532 0.036 Uiso 1 1 d R . .
C17 C 0.2358(2) 0.2455(2) 0.47637(13) 0.0301(6) Uani 1 1 d . . .
C18 C 0.1515(3) 0.3234(3) 0.49565(15) 0.0392(7) Uani 1 1 d . . .
H18 H 0.1570 0.3985 0.4793 0.047 Uiso 1 1 d R . .
C19 C 0.0588(3) 0.2926(3) 0.53701(17) 0.0518(9) Uani 1 1 d . . .
H19 H 0.0003 0.3457 0.5508 0.062 Uiso 1 1 d R . .
C20 C 0.0516(3) 0.1840(3) 0.56003(18) 0.0606(11) Uani 1 1 d . . .
H20 H -0.0121 0.1617 0.5886 0.073 Uiso 1 1 d R . .
C21 C 0.1342(3) 0.1059(3) 0.54065(16) 0.0514(9) Uani 1 1 d . . .
H21 H 0.1304 0.0303 0.5573 0.062 Uiso 1 1 d R . .
C22 C 0.2243(3) 0.1370(2) 0.49859(14) 0.0380(7) Uani 1 1 d . . .
H22 H 0.2790 0.0821 0.4843 0.046 Uiso 1 1 d R . .
C23 C 0.4771(3) 0.2475(2) 0.27210(13) 0.0291(6) Uani 1 1 d . . .
H23A H 0.4920 0.2575 0.2252 0.035 Uiso 1 1 d R . .
H23B H 0.5212 0.2907 0.2896 0.035 Uiso 1 1 d R . .
C24 C 0.5412(3) 0.1292(2) 0.30794(14) 0.0343(7) Uani 1 1 d . . .
H24 H 0.5161 0.1123 0.3535 0.041 Uiso 1 1 d R . .
C25 C 0.6800(3) 0.1158(3) 0.31063(18) 0.0516(9) Uani 1 1 d . . .
H25A H 0.7161 0.0410 0.3331 0.062 Uiso 1 1 d R . .
H25B H 0.7049 0.1614 0.3348 0.062 Uiso 1 1 d R . .
H25C H 0.7067 0.1353 0.2654 0.062 Uiso 1 1 d R . .
C26 C 0.5043(3) 0.0520(2) 0.27294(16) 0.0429(8) Uani 1 1 d . . .
H26A H 0.5458 -0.0211 0.2962 0.052 Uiso 1 1 d R . .
H26B H 0.5267 0.0706 0.2268 0.052 Uiso 1 1 d R . .
H26C H 0.4173 0.0571 0.2741 0.052 Uiso 1 1 d R . .
C27 C 0.1994(2) 0.1799(2) 0.30745(14) 0.0313(6) Uani 1 1 d . . .
H27A H 0.2173 0.1327 0.2792 0.038 Uiso 1 1 d R . .
H27B H 0.2191 0.1383 0.3539 0.038 Uiso 1 1 d R . .
C28 C 0.0583(3) 0.1998(2) 0.30600(17) 0.0419(8) Uani 1 1 d . . .
H28 H 0.0300 0.2303 0.2593 0.050 Uiso 1 1 d R . .
C29 C 0.0016(3) 0.2789(3) 0.34452(16) 0.0461(8) Uani 1 1 d . . .
H29A H -0.0860 0.2885 0.3414 0.055 Uiso 1 1 d R . .
H29B H 0.0240 0.3480 0.3261 0.055 Uiso 1 1 d R . .
H29C H 0.0310 0.2490 0.3911 0.055 Uiso 1 1 d R . .
C30 C 0.0170(3) 0.0923(3) 0.3343(3) 0.0790(14) Uani 1 1 d . . .
H30A H -0.0708 0.1052 0.3327 0.095 Uiso 1 1 d R . .
H30B H 0.0489 0.0594 0.3803 0.095 Uiso 1 1 d R . .
H30C H 0.0476 0.0443 0.3078 0.095 Uiso 1 1 d R . .
C31 C 0.6086(3) 0.7077(2) 0.35327(14) 0.0389(7) Uani 1 1 d . . .
H31A H 0.5974 0.6700 0.3993 0.047 Uiso 1 1 d R . .
H31B H 0.5303 0.7455 0.3307 0.047 Uiso 1 1 d R . .
H31C H 0.6594 0.7592 0.3524 0.047 Uiso 1 1 d R . .
C32 C 0.7801(3) 0.5609(2) 0.35986(14) 0.0395(7) Uani 1 1 d . . .
H32A H 0.7589 0.5318 0.4055 0.047 Uiso 1 1 d R . .
H32B H 0.8403 0.6041 0.3594 0.047 Uiso 1 1 d R . .
H32C H 0.8130 0.5021 0.3416 0.047 Uiso 1 1 d R . .
C33 C 0.5856(3) 0.5579(2) 0.30991(14) 0.0354(7) Uani 1 1 d . . .
H33A H 0.5721 0.5124 0.3535 0.042 Uiso 1 1 d R . .
H33B H 0.5087 0.6019 0.2884 0.042 Uiso 1 1 d R . .
C34 C 0.6450(3) 0.4885(2) 0.26626(13) 0.0327(7) Uani 1 1 d . . .
H34A H 0.5851 0.4587 0.2485 0.039 Uiso 1 1 d R . .
H34B H 0.7079 0.4303 0.2927 0.039 Uiso 1 1 d R . .
C35 C 0.7588(2) 0.5031(2) 0.16630(12) 0.0242(6) Uani 1 1 d . . .
C36 C 0.7784(2) 0.3891(2) 0.17825(13) 0.0279(6) Uani 1 1 d . . .
H36 H 0.7466 0.3459 0.2174 0.033 Uiso 1 1 d R . .
C37 C 0.8410(2) 0.3386(2) 0.13398(13) 0.0282(6) Uani 1 1 d . . .
H37 H 0.8545 0.2606 0.1454 0.034 Uiso 1 1 d R . .
C38 C 0.8858(2) 0.3974(2) 0.07565(13) 0.0282(6) Uani 1 1 d . . .
H38 H 0.9305 0.3632 0.0450 0.034 Uiso 1 1 d R . .
C39 C 0.8641(2) 0.5096(2) 0.06165(12) 0.0262(6) Uani 1 1 d . . .
H39 H 0.8909 0.5533 0.0209 0.031 Uiso 1 1 d R . .
C40 C 0.8011(2) 0.56340(19) 0.10493(12) 0.0236(6) Uani 1 1 d . . .
C41 C 0.6222(2) 0.7381(2) 0.02266(12) 0.0256(6) Uani 1 1 d . . .
C42 C 0.5703(2) 0.6568(2) 0.01053(14) 0.0301(6) Uani 1 1 d . . .
H42 H 0.6069 0.5816 0.0316 0.036 Uiso 1 1 d R . .
C43 C 0.4648(3) 0.6818(2) -0.03104(15) 0.0378(7) Uani 1 1 d . . .
H43 H 0.4293 0.6242 -0.0374 0.045 Uiso 1 1 d R . .
C44 C 0.4101(3) 0.7889(3) -0.06272(15) 0.0398(7) Uani 1 1 d . . .
H44 H 0.3395 0.8060 -0.0934 0.048 Uiso 1 1 d R . .
C45 C 0.4592(3) 0.8710(2) -0.05093(15) 0.0366(7) Uani 1 1 d . . .
H45 H 0.4203 0.9455 -0.0724 0.044 Uiso 1 1 d R . .
C46 C 0.5626(3) 0.8467(2) -0.00782(13) 0.0300(6) Uani 1 1 d . . .
H46 H 0.5937 0.9048 0.0012 0.036 Uiso 1 1 d R . .
C47 C 0.8751(2) 0.76293(19) 0.03444(12) 0.0242(6) Uani 1 1 d . . .
C48 C 0.8570(3) 0.8381(2) -0.02933(13) 0.0312(6) Uani 1 1 d . . .
H48 H 0.7781 0.8556 -0.0529 0.037 Uiso 1 1 d R . .
C49 C 0.9529(3) 0.8851(2) -0.05914(15) 0.0417(8) Uani 1 1 d . . .
H49 H 0.9399 0.9382 -0.1028 0.050 Uiso 1 1 d R . .
C50 C 1.0661(3) 0.8585(2) -0.02576(17) 0.0425(8) Uani 1 1 d . . .
H50 H 1.1298 0.8939 -0.0465 0.051 Uiso 1 1 d R . .
C51 C 1.0866(3) 0.7824(2) 0.03680(15) 0.0364(7) Uani 1 1 d . . .
H51 H 1.1664 0.7622 0.0597 0.044 Uiso 1 1 d R . .
C52 C 0.9916(2) 0.7359(2) 0.06655(13) 0.0298(6) Uani 1 1 d . . .
H52 H 1.0070 0.6833 0.1104 0.036 Uiso 1 1 d R . .
C53 C 0.5488(3) 0.8165(2) 0.18714(14) 0.0306(6) Uani 1 1 d . . .
H53A H 0.5455 0.8674 0.2129 0.037 Uiso 1 1 d R . .
H53B H 0.5505 0.8538 0.1400 0.037 Uiso 1 1 d R . .
C54 C 0.4156(3) 0.8006(2) 0.18948(15) 0.0382(7) Uani 1 1 d . . .
H54 H 0.4022 0.7714 0.2364 0.046 Uiso 1 1 d R . .
C55 C 0.3940(3) 0.7214(2) 0.15118(16) 0.0426(8) Uani 1 1 d . . .
H55A H 0.3104 0.7134 0.1547 0.051 Uiso 1 1 d R . .
H55B H 0.4477 0.6518 0.1702 0.051 Uiso 1 1 d R . .
H55C H 0.4098 0.7496 0.1045 0.051 Uiso 1 1 d R . .
C56 C 0.3239(3) 0.9081(3) 0.16208(19) 0.0557(9) Uani 1 1 d . . .
H56A H 0.2421 0.8951 0.1649 0.067 Uiso 1 1 d R . .
H56B H 0.3391 0.9400 0.1157 0.067 Uiso 1 1 d R . .
H56C H 0.3329 0.9570 0.1878 0.067 Uiso 1 1 d R . .
C57 C 0.8571(3) 0.7418(2) 0.23076(13) 0.0294(6) Uani 1 1 d . . .
H57A H 0.8920 0.7021 0.2755 0.035 Uiso 1 1 d R A .
H57B H 0.9126 0.7247 0.1981 0.035 Uiso 1 1 d R . .
C58 C 0.8596(5) 0.8585(4) 0.2302(4) 0.0311(14) Uani 0.634(8) 1 d P A 1
H58 H 0.8022 0.8774 0.2630 0.037 Uiso 0.634(8) 1 calc PR A 1
C59 C 0.8159(5) 0.9382(4) 0.1612(3) 0.0446(18) Uani 0.634(8) 1 d P A 1
H59A H 0.8175 1.0108 0.1621 0.067 Uiso 0.634(8) 1 calc PR A 1
H59B H 0.7338 0.9343 0.1502 0.067 Uiso 0.634(8) 1 calc PR A 1
H59C H 0.8689 0.9199 0.1277 0.067 Uiso 0.634(8) 1 calc PR A 1
C60 C 0.9845(6) 0.8728(5) 0.2505(3) 0.0520(18) Uani 0.634(8) 1 d P A 1
H60A H 1.0118 0.8233 0.2944 0.078 Uiso 0.634(8) 1 calc PR A 1
H60B H 0.9787 0.9463 0.2519 0.078 Uiso 0.634(8) 1 calc PR A 1
H60C H 1.0420 0.8580 0.2181 0.078 Uiso 0.634(8) 1 calc PR A 1
C58A C 0.8787(9) 0.8543(7) 0.1925(6) 0.032(2) Uani 0.366(8) 1 d P A 2
H58A H 0.8647 0.8653 0.1440 0.039 Uiso 0.366(8) 1 calc PR A 2
C59A C 0.7979(9) 0.9453(7) 0.2112(5) 0.043(3) Uani 0.366(8) 1 d P A 2
H59D H 0.8158 1.0133 0.1850 0.064 Uiso 0.366(8) 1 calc PR A 2
H59E H 0.8121 0.9366 0.2584 0.064 Uiso 0.366(8) 1 calc PR A 2
H59F H 0.7138 0.9446 0.2021 0.064 Uiso 0.366(8) 1 calc PR A 2
C60A C 1.0129(7) 0.8547(7) 0.2065(5) 0.040(3) Uani 0.366(8) 1 d P A 2
H60D H 1.0645 0.7963 0.1940 0.061 Uiso 0.366(8) 1 calc PR A 2
H60E H 1.0277 0.8452 0.2538 0.061 Uiso 0.366(8) 1 calc PR A 2
H60F H 1.0308 0.9229 0.1807 0.061 Uiso 0.366(8) 1 calc PR A 2

loop_
_atom_site_aniso_label
_atom_site_aniso_U_11
_atom_site_aniso_U_22
_atom_site_aniso_U_33
_atom_site_aniso_U_23
_atom_site_aniso_U_13
_atom_site_aniso_U_12
P1 0.0275(4) 0.0235(4) 0.0207(4) -0.0040(3) -0.0006(3) -0.0068(3)
P2 0.0254(4) 0.0217(3) 0.0191(3) -0.0050(3) 0.0034(3) -0.0052(3)
Al1 0.0290(5) 0.0214(4) 0.0221(4) -0.0048(3) -0.0017(3) -0.0048(3)
Al2 0.0328(5) 0.0207(4) 0.0222(4) -0.0065(3) 0.0065(3) -0.0082(3)
N1 0.0405(14) 0.0273(12) 0.0231(12) -0.0085(10) -0.0046(10) -0.0038(10)
N2 0.0348(13) 0.0227(11) 0.0209(11) -0.0039(9) -0.0052(10) -0.0040(10)
N3 0.0454(15) 0.0245(12) 0.0235(12) -0.0079(10) 0.0106(11) -0.0070(10)
N4 0.0362(13) 0.0216(11) 0.0207(11) -0.0058(9) 0.0096(10) -0.0097(10)
C1 0.057(2) 0.0321(16) 0.0283(15) -0.0127(13) -0.0101(14) -0.0005(14)
C2 0.055(2) 0.0324(16) 0.0237(14) -0.0046(12) 0.0008(13) -0.0088(14)
C3 0.0406(18) 0.0310(15) 0.0276(15) -0.0053(12) -0.0116(13) -0.0010(13)
C4 0.0370(17) 0.0260(14) 0.0259(14) -0.0043(11) -0.0067(12) 0.0009(12)
C5 0.0275(14) 0.0254(13) 0.0210(13) -0.0081(11) 0.0048(11) -0.0070(11)
C6 0.0324(16) 0.0266(14) 0.0267(14) -0.0057(11) 0.0018(12) -0.0029(12)
C7 0.0362(16) 0.0252(14) 0.0353(16) -0.0136(12) 0.0054(13) -0.0044(12)
C8 0.0334(16) 0.0339(15) 0.0309(15) -0.0177(13) 0.0059(12) -0.0103(12)
C9 0.0286(15) 0.0310(14) 0.0199(13) -0.0075(11) 0.0013(11) -0.0080(12)
C10 0.0237(14) 0.0251(13) 0.0218(13) -0.0070(11) 0.0035(11) -0.0052(11)
C11 0.0308(15) 0.0235(13) 0.0227(13) -0.0103(11) 0.0007(11) -0.0057(11)
C12 0.0364(17) 0.0296(15) 0.0299(15) -0.0090(12) 0.0002(13) -0.0100(13)
C13 0.0307(16) 0.0359(16) 0.0409(17) -0.0167(14) 0.0038(13) -0.0090(13)
C14 0.0313(17) 0.0322(16) 0.0457(18) -0.0172(14) -0.0109(14) 0.0033(13)
C15 0.0384(18) 0.0340(16) 0.0301(15) -0.0043(13) -0.0046(13) 0.0019(13)
C16 0.0326(16) 0.0297(14) 0.0258(14) -0.0081(12) 0.0016(12) -0.0024(12)
C17 0.0291(15) 0.0363(16) 0.0228(14) -0.0022(12) -0.0039(11) -0.0114(12)
C18 0.0352(17) 0.0524(19) 0.0356(17) -0.0161(14) 0.0060(14) -0.0173(15)
C19 0.0368(19) 0.080(3) 0.051(2) -0.0305(19) 0.0159(16) -0.0250(18)
C20 0.053(2) 0.099(3) 0.045(2) -0.022(2) 0.0163(18) -0.050(2)
C21 0.056(2) 0.062(2) 0.0358(18) 0.0022(16) -0.0009(16) -0.0361(19)
C22 0.0419(18) 0.0405(17) 0.0288(15) 0.0004(13) -0.0044(13) -0.0175(14)
C23 0.0379(16) 0.0263(14) 0.0248(14) -0.0069(11) 0.0009(12) -0.0111(12)
C24 0.0376(17) 0.0333(15) 0.0299(15) -0.0094(12) -0.0001(13) -0.0024(13)
C25 0.043(2) 0.050(2) 0.064(2) -0.0274(17) -0.0115(17) 0.0022(15)
C26 0.0460(19) 0.0325(16) 0.053(2) -0.0154(14) 0.0076(16) -0.0098(14)
C27 0.0311(16) 0.0291(15) 0.0330(15) -0.0074(12) -0.0049(12) -0.0068(12)
C28 0.0298(17) 0.0395(17) 0.0499(19) -0.0005(15) -0.0055(14) -0.0107(14)
C29 0.0299(17) 0.061(2) 0.0395(18) -0.0038(16) -0.0002(14) -0.0078(15)
C30 0.037(2) 0.054(2) 0.135(4) -0.002(2) -0.006(2) -0.0239(18)
C31 0.062(2) 0.0294(15) 0.0276(15) -0.0110(12) 0.0184(14) -0.0101(14)
C32 0.061(2) 0.0310(16) 0.0234(15) -0.0037(12) 0.0040(14) -0.0079(14)
C33 0.0514(19) 0.0254(14) 0.0293(15) -0.0039(12) 0.0184(14) -0.0140(13)
C34 0.0464(18) 0.0255(14) 0.0285(15) -0.0076(12) 0.0147(13) -0.0137(13)
C35 0.0255(14) 0.0249(13) 0.0229(13) -0.0075(11) -0.0002(11) -0.0060(11)
C36 0.0353(16) 0.0244(14) 0.0257(14) -0.0076(11) 0.0029(12) -0.0099(12)
C37 0.0313(15) 0.0233(13) 0.0306(15) -0.0099(12) -0.0030(12) -0.0042(11)
C38 0.0312(15) 0.0293(14) 0.0267(14) -0.0139(12) 0.0018(12) -0.0041(12)
C39 0.0279(15) 0.0310(14) 0.0195(13) -0.0073(11) 0.0011(11) -0.0052(12)
C40 0.0235(14) 0.0244(13) 0.0224(13) -0.0059(11) 0.0011(11) -0.0056(11)
C41 0.0252(14) 0.0306(14) 0.0221(13) -0.0085(11) 0.0041(11) -0.0071(11)
C42 0.0273(15) 0.0301(15) 0.0346(15) -0.0121(12) 0.0055(12) -0.0064(12)
C43 0.0295(16) 0.0448(18) 0.0466(18) -0.0223(15) 0.0024(14) -0.0115(14)
C44 0.0265(16) 0.0523(19) 0.0404(17) -0.0171(15) -0.0029(13) -0.0026(14)
C45 0.0318(16) 0.0335(16) 0.0386(17) -0.0074(13) -0.0027(13) 0.0022(13)
C46 0.0318(16) 0.0278(14) 0.0292(15) -0.0071(12) 0.0016(12) -0.0054(12)
C47 0.0284(15) 0.0219(13) 0.0230(13) -0.0085(11) 0.0057(11) -0.0043(11)
C48 0.0320(16) 0.0305(15) 0.0281(15) -0.0041(12) 0.0028(12) -0.0065(12)
C49 0.0432(19) 0.0354(17) 0.0367(17) 0.0057(13) 0.0100(15) -0.0098(14)
C50 0.0382(19) 0.0394(17) 0.055(2) -0.0163(16) 0.0210(16) -0.0163(14)
C51 0.0278(16) 0.0454(17) 0.0409(17) -0.0194(14) 0.0043(13) -0.0091(13)
C52 0.0282(15) 0.0355(15) 0.0249(14) -0.0089(12) 0.0016(12) -0.0050(12)
C53 0.0384(17) 0.0266(14) 0.0280(14) -0.0089(12) 0.0094(12) -0.0080(12)
C54 0.0361(17) 0.0356(16) 0.0400(17) -0.0060(13) 0.0116(14) -0.0079(13)
C55 0.0351(18) 0.0481(18) 0.0453(18) -0.0094(15) 0.0054(14) -0.0166(14)
C56 0.0354(19) 0.047(2) 0.075(3) -0.0077(18) 0.0097(18) -0.0013(15)
C57 0.0381(16) 0.0286(14) 0.0204(13) -0.0048(11) 0.0028(12) -0.0083(12)
C58 0.035(3) 0.027(3) 0.036(4) -0.012(3) 0.004(2) -0.012(2)
C59 0.044(3) 0.029(3) 0.056(4) -0.002(3) -0.007(3) -0.012(2)
C60 0.057(4) 0.048(3) 0.058(4) -0.019(3) -0.005(3) -0.023(3)
C58A 0.042(5) 0.032(5) 0.025(5) -0.007(4) 0.002(4) -0.010(4)
C59A 0.045(6) 0.041(6) 0.044(6) -0.014(5) 0.004(4) -0.014(5)
C60A 0.032(5) 0.039(5) 0.051(7) -0.012(4) 0.008(4) -0.010(4)

loop_
_atom_type_symbol
_atom_type_description
_atom_type_scat_dispersion_real
_atom_type_scat_dispersion_imag
_atom_type_scat_source
C C 0.0033 0.0016 'International Tables Vol C Tables 4.2.6.8 and 6.1.1.4'
H H 0.0000 0.0000 'International Tables Vol C Tables 4.2.6.8 and 6.1.1.4'
Al Al 0.0645 0.0514 'International Tables Vol C Tables 4.2.6.8 and 6.1.1.4'
N N 0.0061 0.0033 'International Tables Vol C Tables 4.2.6.8 and 6.1.1.4'
P P 0.1023 0.0942 'International Tables Vol C Tables 4.2.6.8 and 6.1.1.4'

loop_
_geom_angle_atom_site_label_1
_geom_angle_atom_site_label_2
_geom_angle_atom_site_label_3
_geom_angle
_geom_angle_site_symmetry_1
_geom_angle_site_symmetry_3
_geom_angle_publ_flag
C10 P1 C11 104.65(11) . . ?
C10 P1 C17 103.59(12) . . ?
C11 P1 C17 104.35(12) . . ?
C10 P1 Al1 91.53(8) . . ?
C11 P1 Al1 130.52(8) . . ?
C17 P1 Al1 116.90(9) . . ?
C40 P2 C41 102.99(12) . . ?
C40 P2 C47 104.96(11) . . ?
C41 P2 C47 106.02(11) . . ?
C40 P2 Al2 91.56(8) . . ?
C41 P2 Al2 117.08(8) . . ?
C47 P2 Al2 128.75(8) . . ?
N2 Al1 C23 121.17(10) . . ?
N2 Al1 C27 119.51(11) . . ?
C23 Al1 C27 117.60(11) . . ?
N2 Al1 N1 82.84(9) . . ?
C23 Al1 N1 98.81(10) . . ?
C27 Al1 N1 101.59(11) . . ?
N2 Al1 P1 75.67(7) . . ?
C23 Al1 P1 88.69(8) . . ?
C27 Al1 P1 92.95(9) . . ?
N1 Al1 P1 158.05(7) . . ?
N4 Al2 C57 120.11(11) . . ?
N4 Al2 C53 119.93(11) . . ?
C57 Al2 C53 118.47(11) . . ?
N4 Al2 N3 82.93(8) . . ?
C57 Al2 N3 98.07(10) . . ?
C53 Al2 N3 101.19(10) . . ?
N4 Al2 P2 75.37(6) . . ?
C57 Al2 P2 90.47(8) . . ?
C53 Al2 P2 92.20(8) . . ?
N3 Al2 P2 158.12(7) . . ?
C1 N1 C3 111.0(2) . . ?
C1 N1 C2 108.5(2) . . ?
C3 N1 C2 109.7(2) . . ?
C1 N1 Al1 114.53(17) . . ?
C3 N1 Al1 99.85(15) . . ?
C2 N1 Al1 113.03(17) . . ?
C5 N2 C4 115.6(2) . . ?
C5 N2 Al1 129.38(18) . . ?
C4 N2 Al1 114.38(16) . . ?
C33 N3 C31 111.0(2) . . ?
C33 N3 C32 109.4(2) . . ?
C31 N3 C32 108.3(2) . . ?
C33 N3 Al2 99.69(15) . . ?
C31 N3 Al2 114.30(16) . . ?
C32 N3 Al2 113.93(16) . . ?
C35 N4 C34 115.19(19) . . ?
C35 N4 Al2 129.67(16) . . ?
C34 N4 Al2 114.49(16) . . ?
N1 C1 H1A 109.4 . . ?
N1 C1 H1B 109.8 . . ?
H1A C1 H1B 109.5 . . ?
N1 C1 H1C 109.3 . . ?
H1A C1 H1C 109.4 . . ?
H1B C1 H1C 109.4 . . ?
N1 C2 H2A 109.2 . . ?
N1 C2 H2B 109.8 . . ?
H2A C2 H2B 109.3 . . ?
N1 C2 H2C 109.5 . . ?
H2A C2 H2C 109.5 . . ?
H2B C2 H2C 109.5 . . ?
N1 C3 C4 108.6(2) . . ?
N1 C3 H3A 108.9 . . ?
C4 C3 H3A 110.5 . . ?
N1 C3 H3B 109.3 . . ?
C4 C3 H3B 110.1 . . ?
H3A C3 H3B 109.4 . . ?
N2 C4 C3 109.2(2) . . ?
N2 C4 H4A 109.2 . . ?
C3 C4 H4A 110.2 . . ?
N2 C4 H4B 109.1 . . ?
C3 C4 H4B 109.6 . . ?
H4A C4 H4B 109.5 . . ?
N2 C5 C6 122.8(2) . . ?
N2 C5 C10 120.8(2) . . ?
C6 C5 C10 116.5(2) . . ?
C7 C6 C5 121.4(3) . . ?
C7 C6 H6 118.7 . . ?
C5 C6 H6 119.8 . . ?
C8 C7 C6 121.3(2) . . ?
C8 C7 H7 118.7 . . ?
C6 C7 H7 120.0 . . ?
C9 C8 C7 118.3(2) . . ?
C9 C8 H8 119.8 . . ?
C7 C8 H8 121.9 . . ?
C8 C9 C10 121.6(2) . . ?
C8 C9 H9 118.7 . . ?
C10 C9 H9 119.7 . . ?
C9 C10 C5 120.7(2) . . ?
C9 C10 P1 122.78(19) . . ?
C5 C10 P1 116.23(18) . . ?
C12 C11 C16 117.5(3) . . ?
C12 C11 P1 118.20(19) . . ?
C16 C11 P1 124.1(2) . . ?
C13 C12 C11 121.5(3) . . ?
C13 C12 H12 119.5 . . ?
C11 C12 H12 119.0 . . ?
C12 C13 C14 119.9(3) . . ?
C12 C13 H13 120.1 . . ?
C14 C13 H13 120.0 . . ?
C13 C14 C15 119.8(3) . . ?
C13 C14 H14 120.1 . . ?
C15 C14 H14 120.1 . . ?
C16 C15 C14 120.1(3) . . ?
C16 C15 H15 120.3 . . ?
C14 C15 H15 119.6 . . ?
C15 C16 C11 121.2(3) . . ?
C15 C16 H16 119.8 . . ?
C11 C16 H16 118.9 . . ?
C18 C17 C22 118.7(3) . . ?
C18 C17 P1 123.2(2) . . ?
C22 C17 P1 117.8(2) . . ?
C19 C18 C17 120.1(3) . . ?
C19 C18 H18 120.5 . . ?
C17 C18 H18 119.3 . . ?
C20 C19 C18 120.0(3) . . ?
C20 C19 H19 119.2 . . ?
C18 C19 H19 120.8 . . ?
C19 C20 C21 120.5(3) . . ?
C19 C20 H20 120.8 . . ?
C21 C20 H20 118.7 . . ?
C22 C21 C20 119.3(3) . . ?
C22 C21 H21 120.1 . . ?
C20 C21 H21 120.5 . . ?
C21 C22 C17 121.4(3) . . ?
C21 C22 H22 118.2 . . ?
C17 C22 H22 120.4 . . ?
C24 C23 Al1 119.07(18) . . ?
C24 C23 H23A 104.9 . . ?
Al1 C23 H23A 109.7 . . ?
C24 C23 H23B 104.4 . . ?
Al1 C23 H23B 108.9 . . ?
H23A C23 H23B 109.5 . . ?
C25 C24 C26 109.8(2) . . ?
C25 C24 C23 111.4(2) . . ?
C26 C24 C23 110.7(2) . . ?
C25 C24 H24 107.9 . . ?
C26 C24 H24 109.9 . . ?
C23 C24 H24 107.1 . . ?
C24 C25 H25A 108.6 . . ?
C24 C25 H25B 110.6 . . ?
H25A C25 H25B 109.5 . . ?
C24 C25 H25C 109.2 . . ?
H25A C25 H25C 109.6 . . ?
H25B C25 H25C 109.4 . . ?
C24 C26 H26A 108.9 . . ?
C24 C26 H26B 109.9 . . ?
H26A C26 H26B 109.6 . . ?
C24 C26 H26C 109.5 . . ?
H26A C26 H26C 109.4 . . ?
H26B C26 H26C 109.6 . . ?
C28 C27 Al1 125.89(19) . . ?
C28 C27 H27A 101.2 . . ?
Al1 C27 H27A 109.6 . . ?
C28 C27 H27B 100.1 . . ?
Al1 C27 H27B 109.4 . . ?
H27A C27 H27B 109.5 . . ?
C30 C28 C29 109.3(3) . . ?
C30 C28 C27 110.3(3) . . ?
C29 C28 C27 113.3(2) . . ?
C30 C28 H28 108.9 . . ?
C29 C28 H28 108.6 . . ?
C27 C28 H28 106.3 . . ?
C28 C29 H29A 109.4 . . ?
C28 C29 H29B 110.4 . . ?
H29A C29 H29B 109.5 . . ?
C28 C29 H29C 108.6 . . ?
H29A C29 H29C 109.4 . . ?
H29B C29 H29C 109.5 . . ?
C28 C30 H30A 109.8 . . ?
C28 C30 H30B 109.3 . . ?
H30A C30 H30B 109.5 . . ?
C28 C30 H30C 109.4 . . ?
H30A C30 H30C 109.5 . . ?
H30B C30 H30C 109.4 . . ?
N3 C31 H31A 109.6 . . ?
N3 C31 H31B 109.5 . . ?
H31A C31 H31B 109.5 . . ?
N3 C31 H31C 109.2 . . ?
H31A C31 H31C 109.5 . . ?
H31B C31 H31C 109.5 . . ?
N3 C32 H32A 109.2 . . ?
N3 C32 H32B 110.1 . . ?
H32A C32 H32B 109.5 . . ?
N3 C32 H32C 109.1 . . ?
H32A C32 H32C 109.4 . . ?
H32B C32 H32C 109.5 . . ?
N3 C33 C34 108.8(2) . . ?
N3 C33 H33A 109.0 . . ?
C34 C33 H33A 110.2 . . ?
N3 C33 H33B 109.7 . . ?
C34 C33 H33B 109.6 . . ?
H33A C33 H33B 109.5 . . ?
N4 C34 C33 108.9(2) . . ?
N4 C34 H34A 109.2 . . ?
C33 C34 H34A 110.5 . . ?
N4 C34 H34B 109.0 . . ?
C33 C34 H34B 109.7 . . ?
H34A C34 H34B 109.5 . . ?
N4 C35 C36 123.3(2) . . ?
N4 C35 C40 120.2(2) . . ?
C36 C35 C40 116.5(2) . . ?
C37 C36 C35 121.4(2) . . ?
C37 C36 H36 119.3 . . ?
C35 C36 H36 119.3 . . ?
C36 C37 C38 121.7(2) . . ?
C36 C37 H37 118.0 . . ?
C38 C37 H37 120.3 . . ?
C39 C38 C37 118.0(2) . . ?
C39 C38 H38 119.5 . . ?
C37 C38 H38 122.4 . . ?
C38 C39 C40 121.9(2) . . ?
C38 C39 H39 120.4 . . ?
C40 C39 H39 117.6 . . ?
C39 C40 C35 120.3(2) . . ?
C39 C40 P2 123.27(18) . . ?
C35 C40 P2 115.98(18) . . ?
C42 C41 C46 117.6(3) . . ?
C42 C41 P2 122.9(2) . . ?
C46 C41 P2 119.15(19) . . ?
C43 C42 C41 121.3(3) . . ?
C43 C42 H42 118.6 . . ?
C41 C42 H42 120.0 . . ?
C44 C43 C42 120.3(3) . . ?
C44 C43 H43 119.9 . . ?
C42 C43 H43 119.7 . . ?
C43 C44 C45 119.4(3) . . ?
C43 C44 H44 120.2 . . ?
C45 C44 H44 120.4 . . ?
C44 C45 C46 120.6(3) . . ?
C44 C45 H45 119.3 . . ?
C46 C45 H45 120.1 . . ?
C45 C46 C41 120.7(3) . . ?
C45 C46 H46 119.5 . . ?
C41 C46 H46 119.8 . . ?
C48 C47 C52 117.7(2) . . ?
C48 C47 P2 124.3(2) . . ?
C52 C47 P2 117.59(19) . . ?
C47 C48 C49 120.4(3) . . ?
C47 C48 H48 118.8 . . ?
C49 C48 H48 120.8 . . ?
C50 C49 C48 120.6(3) . . ?
C50 C49 H49 119.0 . . ?
C48 C49 H49 120.4 . . ?
C49 C50 C51 119.9(3) . . ?
C49 C50 H50 119.2 . . ?
C51 C50 H50 121.0 . . ?
C50 C51 C52 119.6(3) . . ?
C50 C51 H51 120.0 . . ?
C52 C51 H51 120.4 . . ?
C51 C52 C47 121.8(3) . . ?
C51 C52 H52 118.8 . . ?
C47 C52 H52 119.5 . . ?
C54 C53 Al2 126.38(19) . . ?
C54 C53 H53A 100.9 . . ?
Al2 C53 H53A 109.6 . . ?
C54 C53 H53B 100.0 . . ?
Al2 C53 H53B 109.4 . . ?
H53A C53 H53B 109.4 . . ?
C56 C54 C55 109.3(3) . . ?
C56 C54 C53 112.0(2) . . ?
C55 C54 C53 112.3(2) . . ?
C56 C54 H54 107.9 . . ?
C55 C54 H54 109.4 . . ?
C53 C54 H54 105.8 . . ?
C54 C55 H55A 109.1 . . ?
C54 C55 H55B 109.9 . . ?
H55A C55 H55B 109.5 . . ?
C54 C55 H55C 109.4 . . ?
H55A C55 H55C 109.5 . . ?
H55B C55 H55C 109.4 . . ?
C54 C56 H56A 109.6 . . ?
C54 C56 H56B 108.7 . . ?
H56A C56 H56B 109.5 . . ?
C54 C56 H56C 110.2 . . ?
H56A C56 H56C 109.4 . . ?
H56B C56 H56C 109.4 . . ?
C58A C57 C58 31.2(3) . . ?
C58A C57 Al2 120.6(4) . . ?
C58 C57 Al2 120.9(2) . . ?
C58A C57 H57A 123.4 . . ?
C58 C57 H57A 100.7 . . ?
Al2 C57 H57A 109.5 . . ?
C58A C57 H57B 78.5 . . ?
C58 C57 H57B 106.7 . . ?
Al2 C57 H57B 109.0 . . ?
H57A C57 H57B 109.5 . . ?
C59 C58 C57 110.8(5) . . ?
C59 C58 C60 109.3(4) . . ?
C57 C58 C60 113.7(4) . . ?
C59 C58 H58 107.6 . . ?
C57 C58 H58 107.6 . . ?
C60 C58 H58 107.6 . . ?
C58 C59 H59A 109.5 . . ?
C58 C59 H59B 109.5 . . ?
H59A C59 H59B 109.5 . . ?
C58 C59 H59C 109.5 . . ?
H59A C59 H59C 109.5 . . ?
H59B C59 H59C 109.5 . . ?
C58 C60 H60A 109.5 . . ?
C58 C60 H60B 109.5 . . ?
H60A C60 H60B 109.5 . . ?
C58 C60 H60C 109.5 . . ?
H60A C60 H60C 109.5 . . ?
H60B C60 H60C 109.5 . . ?
C59A C58A C57 113.9(9) . . ?
C59A C58A C60A 109.9(8) . . ?
C57 C58A C60A 107.5(6) . . ?
C59A C58A H58A 108.5 . . ?
C57 C58A H58A 108.5 . . ?
C60A C58A H58A 108.5 . . ?
C58A C59A H59D 109.5 . . ?
C58A C59A H59E 109.5 . . ?
H59D C59A H59E 109.5 . . ?
C58A C59A H59F 109.5 . . ?
H59D C59A H59F 109.5 . . ?
H59E C59A H59F 109.5 . . ?
C58A C60A H60D 109.5 . . ?
C58A C60A H60E 109.5 . . ?
H60D C60A H60E 109.5 . . ?
C58A C60A H60F 109.5 . . ?
H60D C60A H60F 109.5 . . ?
H60E C60A H60F 109.5 . . ?

loop_
_geom_bond_atom_site_label_1
_geom_bond_atom_site_label_2
_geom_bond_distance
_geom_bond_site_symmetry_2
_geom_bond_publ_flag
P1 C10 1.807(2) . ?
P1 C11 1.827(3) . ?
P1 C17 1.834(3) . ?
P1 Al1 2.7827(10) . ?
P2 C40 1.804(2) . ?
P2 C41 1.826(3) . ?
P2 C47 1.834(2) . ?
P2 Al2 2.7818(9) . ?
Al1 N2 1.914(2) . ?
Al1 C23 1.990(3) . ?
Al1 C27 1.998(3) . ?
Al1 N1 2.098(2) . ?
Al2 N4 1.912(2) . ?
Al2 C57 1.994(3) . ?
Al2 C53 1.997(3) . ?
Al2 N3 2.111(2) . ?
N1 C1 1.480(3) . ?
N1 C3 1.485(4) . ?
N1 C2 1.481(4) . ?
N2 C5 1.385(3) . ?
N2 C4 1.457(3) . ?
N3 C33 1.479(4) . ?
N3 C31 1.476(3) . ?
N3 C32 1.484(4) . ?
N4 C35 1.383(3) . ?
N4 C34 1.464(3) . ?
C1 H1A 0.9597 . ?
C1 H1B 0.9595 . ?
C1 H1C 0.9603 . ?
C2 H2A 0.9604 . ?
C2 H2B 0.9597 . ?
C2 H2C 0.9605 . ?
C3 C4 1.513(4) . ?
C3 H3A 0.9601 . ?
C3 H3B 0.9603 . ?
C4 H4A 0.9599 . ?
C4 H4B 0.9599 . ?
C5 C6 1.418(3) . ?
C5 C10 1.415(4) . ?
C6 C7 1.388(4) . ?
C6 H6 0.9602 . ?
C7 C8 1.385(4) . ?
C7 H7 0.9596 . ?
C8 C9 1.382(4) . ?
C8 H8 0.9581 . ?
C9 C10 1.400(3) . ?
C9 H9 0.9609 . ?
C11 C12 1.397(4) . ?
C11 C16 1.397(4) . ?
C12 C13 1.383(4) . ?
C12 H12 0.9596 . ?
C13 C14 1.381(4) . ?
C13 H13 0.9593 . ?
C14 C15 1.384(4) . ?
C14 H14 0.9606 . ?
C15 C16 1.382(4) . ?
C15 H15 0.9597 . ?
C16 H16 0.9609 . ?
C17 C18 1.389(4) . ?
C17 C22 1.396(4) . ?
C18 C19 1.390(4) . ?
C18 H18 0.9593 . ?
C19 C20 1.384(5) . ?
C19 H19 0.9600 . ?
C20 C21 1.383(5) . ?
C20 H20 0.9608 . ?
C21 C22 1.375(4) . ?
C21 H21 0.9610 . ?
C22 H22 0.9601 . ?
C23 C24 1.538(4) . ?
C23 H23A 0.9595 . ?
C23 H23B 0.9607 . ?
C24 C25 1.521(4) . ?
C24 C26 1.518(4) . ?
C24 H24 0.9597 . ?
C25 H25A 0.9596 . ?
C25 H25B 0.9605 . ?
C25 H25C 0.9594 . ?
C26 H26A 0.9607 . ?
C26 H26B 0.9598 . ?
C26 H26C 0.9602 . ?
C27 C28 1.542(4) . ?
C27 H27A 0.9582 . ?
C27 H27B 0.9609 . ?
C28 C30 1.526(4) . ?
C28 C29 1.521(4) . ?
C28 H28 0.9602 . ?
C29 H29A 0.9599 . ?
C29 H29B 0.9595 . ?
C29 H29C 0.9611 . ?
C30 H30A 0.9590 . ?
C30 H30B 0.9606 . ?
C30 H30C 0.9603 . ?
C31 H31A 0.9593 . ?
C31 H31B 0.9605 . ?
C31 H31C 0.9609 . ?
C32 H32A 0.9593 . ?
C32 H32B 0.9597 . ?
C32 H32C 0.9611 . ?
C33 C34 1.519(3) . ?
C33 H33A 0.9588 . ?
C33 H33B 0.9605 . ?
C34 H34A 0.9604 . ?
C34 H34B 0.9596 . ?
C35 C36 1.413(3) . ?
C35 C40 1.426(3) . ?
C36 C37 1.386(4) . ?
C36 H36 0.9595 . ?
C37 C38 1.386(4) . ?
C37 H37 0.9609 . ?
C38 C39 1.385(3) . ?
C38 H38 0.9611 . ?
C39 C40 1.397(3) . ?
C39 H39 0.9596 . ?
C41 C42 1.391(4) . ?
C41 C46 1.405(4) . ?
C42 C43 1.385(4) . ?
C42 H42 0.9599 . ?
C43 C44 1.380(4) . ?
C43 H43 0.9598 . ?
C44 C45 1.380(4) . ?
C44 H44 0.9610 . ?
C45 C46 1.386(4) . ?
C45 H45 0.9600 . ?
C46 H46 0.9601 . ?
C47 C48 1.389(4) . ?
C47 C52 1.392(4) . ?
C48 C49 1.396(4) . ?
C48 H48 0.9604 . ?
C49 C50 1.371(4) . ?
C49 H49 0.9605 . ?
C50 C51 1.376(4) . ?
C50 H50 0.9598 . ?
C51 C52 1.385(4) . ?
C51 H51 0.9605 . ?
C52 H52 0.9598 . ?
C53 C54 1.540(4) . ?
C53 H53A 0.9612 . ?
C53 H53B 0.9589 . ?
C54 C56 1.524(4) . ?
C54 C55 1.528(4) . ?
C54 H54 0.9590 . ?
C55 H55A 0.9596 . ?
C55 H55B 0.9600 . ?
C55 H55C 0.9600 . ?
C56 H56A 0.9601 . ?
C56 H56B 0.9606 . ?
C56 H56C 0.9610 . ?
C57 C58A 1.528(9) . ?
C57 C58 1.531(5) . ?
C57 H57A 0.9602 . ?
C57 H57B 0.9591 . ?
C58 C59 1.521(9) . ?
C58 C60 1.518(7) . ?
C58 H58 0.9800 . ?
C59 H59A 0.9600 . ?
C59 H59B 0.9600 . ?
C59 H59C 0.9600 . ?
C60 H60A 0.9600 . ?
C60 H60B 0.9600 . ?
C60 H60C 0.9600 . ?
C58A C59A 1.487(15) . ?
C58A C60A 1.527(12) . ?
C58A H58A 0.9800 . ?
C59A H59D 0.9600 . ?
C59A H59E 0.9600 . ?
C59A H59F 0.9600 . ?
C60A H60D 0.9600 . ?
C60A H60E 0.9600 . ?
C60A H60F 0.9600 . ?
